data_7023448
loop_
_publ_author_name
'Misra, Rajneesh'
'Dhokale, Bhausaheb'
'Jadhav, Thaksen'
'Mobin, Shaikh M.'

_publ_section_title
;
 Donor-acceptor meso-alkynylated ferrocenyl BODIPYs: synthesis, structure,
 and properties.
;
_journal_issue 37
_journal_name_full 'Dalton transactions (Cambridge, England : 2003)'
_journal_page_first 13658
_journal_page_last 13666
_journal_paper_doi 10.1039/c3dt51374b
_journal_volume 42
_journal_year 2013
_chemical_formula_sum 'C21 H15 B F2 Fe N2'
_chemical_formula_weight 400.01
_chemical_name_systematic
;
?
;
_space_group_IT_number 14
_symmetry_cell_setting monoclinic
_symmetry_space_group_name_Hall '-P 2ybc'
_symmetry_space_group_name_H-M 'P 1 21/c 1'
_atom_sites_solution_hydrogens geom
_atom_sites_solution_primary direct
_atom_sites_solution_secondary difmap
_audit_creation_method SHELXL-97
_cell_angle_alpha 90.00
_cell_angle_beta 100.674(2)
_cell_angle_gamma 90.00
_cell_formula_units_Z 4
_cell_length_a 10.4793(2)
_cell_length_b 7.70330(10)
_cell_length_c 21.8524(4)
_cell_measurement_reflns_used 9053
_cell_measurement_temperature 150(2)
_cell_measurement_theta_max 31.8370
_cell_measurement_theta_min 3.6180
_cell_volume 1733.52(5)
_computing_cell_refinement 'CrysAlis RED, Oxford Diffraction Ltd.,'
_computing_data_collection 'CrysAlis CCD, Oxford Diffraction Ltd.,'
_computing_data_reduction 'CrysAlis RED, Oxford Diffraction Ltd.,'
_computing_molecular_graphics Ortep3
_computing_publication_material Shelx97
_computing_structure_refinement 'SHELXL-97 (Sheldrick, 1997)'
_computing_structure_solution 'SHELXS-97 (Sheldrick, 1997)'
_diffrn_ambient_temperature 150(2)
_diffrn_detector_area_resol_mean 15.9948
_diffrn_measured_fraction_theta_full 0.999
_diffrn_measured_fraction_theta_max 0.999
_diffrn_measurement_device_type 'OXFORD DIFFRACTION SUPER NOVA'
_diffrn_measurement_method \w/q-scan
_diffrn_radiation_monochromator graphite
_diffrn_radiation_source 'Micro-Focus (Mo) X-ray Source'
_diffrn_radiation_type MoK\a
_diffrn_radiation_wavelength 0.71073
_diffrn_reflns_av_R_equivalents 0.0187
_diffrn_reflns_av_sigmaI/netI 0.0147
_diffrn_reflns_limit_h_max 12
_diffrn_reflns_limit_h_min -12
_diffrn_reflns_limit_k_max 9
_diffrn_reflns_limit_k_min -9
_diffrn_reflns_limit_l_max 25
_diffrn_reflns_limit_l_min -25
_diffrn_reflns_number 13355
_diffrn_reflns_theta_full 25.00
_diffrn_reflns_theta_max 25.00
_diffrn_reflns_theta_min 2.98
_exptl_absorpt_coefficient_mu 0.898
_exptl_absorpt_correction_T_max 0.8922
_exptl_absorpt_correction_T_min 0.8202
_exptl_absorpt_correction_type multi-scan
_exptl_absorpt_process_details
;
CrysAlis RED, Oxford Diffraction Ltd.,
Version 1.171.31.7 (release 18-10-2006 CrysAlis171 .NET)
(compiled Oct 18 2006,16:28:17)
Empirical absorption correction using spherical harmonics,
implemented in SCALE3 ABSPACK scaling algorithm.
;
_exptl_crystal_colour red
_exptl_crystal_density_diffrn 1.533
_exptl_crystal_density_method 'not measured'
_exptl_crystal_description block
_exptl_crystal_F_000 816
_exptl_crystal_size_max 0.23
_exptl_crystal_size_mid 0.18
_exptl_crystal_size_min 0.13
_refine_diff_density_max 0.189
_refine_diff_density_min -0.339
_refine_diff_density_rms 0.041
_refine_ls_extinction_method none
_refine_ls_goodness_of_fit_ref 1.076
_refine_ls_hydrogen_treatment riding
_refine_ls_matrix_type full
_refine_ls_number_parameters 244
_refine_ls_number_reflns 3050
_refine_ls_number_restraints 0
_refine_ls_restrained_S_all 1.076
_refine_ls_R_factor_all 0.0296
_refine_ls_R_factor_gt 0.0269
_refine_ls_shift/su_max 0.000
_refine_ls_shift/su_mean 0.000
_refine_ls_structure_factor_coef Fsqd
_refine_ls_weighting_details 'calc w=1/[\s^2^(Fo^2^)+(0.0282P)^2^+0.8494P] where P=(Fo^2^+2Fc^2^)/3'
_refine_ls_weighting_scheme calc
_refine_ls_wR_factor_gt 0.0685
_refine_ls_wR_factor_ref 0.0704
_reflns_number_gt 2794
_reflns_number_total 3050
_reflns_threshold_expression >2sigma(I)
_cod_data_source_file c3dt51374b.txt
_cod_data_source_block rm069
_cod_depositor_comments
;
The following automatic conversions were performed:

'_symmetry_cell_setting' value 'Monoclinic' changed to 'monoclinic'
according to /home/saulius/struct/CIF-dictionaries/cif_core.dic
dictionary named 'cif_core.dic' version 2.4.2 from 2011-04-26.

Automatic conversion script
Id: cif_fix_values 1891 2012-01-12 08:04:46Z andrius 
;
_cod_original_sg_symbol_H-M 'P 21/c'
_cod_database_code 7023448

loop_
_symmetry_equiv_pos_as_xyz
'x, y, z'
'-x, y+1/2, -z+1/2'
'-x, -y, -z'
'x, -y-1/2, z-1/2'

loop_
_atom_site_label
_atom_site_type_symbol
_atom_site_fract_x
_atom_site_fract_y
_atom_site_fract_z
_atom_site_U_iso_or_equiv
_atom_site_adp_type
_atom_site_occupancy
_atom_site_symmetry_multiplicity
_atom_site_calc_flag
_atom_site_refinement_flags
Fe1 Fe 0.27601(2) 0.12542(4) 0.287595(12) 0.03929(10) Uani 1 1 d .
B1 B -0.2912(2) 0.5702(3) 0.47021(11) 0.0444(5) Uani 1 1 d .
F1 F -0.39043(12) 0.66581(16) 0.43467(6) 0.0602(3) Uani 1 1 d .
F2 F -0.29288(13) 0.59741(17) 0.53244(6) 0.0622(3) Uani 1 1 d .
N1 N -0.30795(15) 0.3762(2) 0.45337(7) 0.0411(4) Uani 1 1 d .
N2 N -0.15864(15) 0.62455(19) 0.45437(7) 0.0407(4) Uani 1 1 d .
C1 C -0.39846(19) 0.2673(3) 0.46708(11) 0.0545(5) Uani 1 1 d .
H1 H -0.4619 0.2972 0.4912 0.065 Uiso 1 1 calc R
C2 C -0.3866(2) 0.1049(3) 0.44113(11) 0.0559(5) Uani 1 1 d .
H2 H -0.4394 0.0062 0.4441 0.067 Uiso 1 1 calc R
C3 C -0.28374(19) 0.1143(3) 0.41021(9) 0.0457(5) Uani 1 1 d .
H3 H -0.2526 0.0232 0.3876 0.055 Uiso 1 1 calc R
C4 C -0.23353(17) 0.2828(2) 0.41816(8) 0.0376(4) Uani 1 1 d .
C5 C -0.12034(17) 0.3561(2) 0.40352(8) 0.0371(4) Uani 1 1 d .
C6 C -0.08331(17) 0.5250(2) 0.42161(8) 0.0398(4) Uani 1 1 d .
C7 C 0.0268(2) 0.6223(3) 0.41509(10) 0.0493(5) Uani 1 1 d .
H7 H 0.0946 0.5865 0.3945 0.059 Uiso 1 1 calc R
C8 C 0.0178(2) 0.7787(3) 0.44411(10) 0.0562(5) Uani 1 1 d .
H8 H 0.0782 0.8717 0.4473 0.067 Uiso 1 1 calc R
C9 C -0.0965(2) 0.7754(3) 0.46798(10) 0.0512(5) Uani 1 1 d .
H9 H -0.1262 0.8673 0.4907 0.061 Uiso 1 1 calc R
C10 C -0.03621(18) 0.2518(3) 0.37422(8) 0.0416(4) Uani 1 1 d .
C11 C 0.04093(18) 0.1647(2) 0.35458(9) 0.0396(4) Uani 1 1 d .
C12 C 0.13469(17) 0.0545(2) 0.33465(9) 0.0391(4) Uani 1 1 d .
C13 C 0.26073(19) 0.0169(3) 0.37019(9) 0.0454(5) Uani 1 1 d .
H13 H 0.2969 0.0627 0.4100 0.054 Uiso 1 1 calc R
C14 C 0.3216(2) -0.1014(3) 0.33492(11) 0.0549(5) Uani 1 1 d .
H14 H 0.4057 -0.1501 0.3474 0.066 Uiso 1 1 calc R
C15 C 0.2366(2) -0.1345(3) 0.27841(11) 0.0570(6) Uani 1 1 d .
H15 H 0.2541 -0.2085 0.2462 0.068 Uiso 1 1 calc R
C16 C 0.12096(19) -0.0396(3) 0.27740(10) 0.0490(5) Uani 1 1 d .
H16 H 0.0474 -0.0384 0.2446 0.059 Uiso 1 1 calc R
C17 C 0.4446(2) 0.2242(4) 0.26883(15) 0.0811(8) Uani 1 1 d .
H17 H 0.5278 0.1717 0.2792 0.097 Uiso 1 1 calc R
C18 C 0.3556(3) 0.2006(4) 0.21383(13) 0.0829(8) Uani 1 1 d .
H18 H 0.3681 0.1293 0.1799 0.100 Uiso 1 1 calc R
C19 C 0.2450(3) 0.2988(4) 0.21661(12) 0.0769(8) Uani 1 1 d .
H19 H 0.1690 0.3054 0.1853 0.092 Uiso 1 1 calc R
C20 C 0.2659(3) 0.3854(3) 0.27347(15) 0.0725(8) Uani 1 1 d .
H20 H 0.2067 0.4622 0.2876 0.087 Uiso 1 1 calc R
C21 C 0.3893(3) 0.3398(4) 0.30639(13) 0.0771(8) Uani 1 1 d .
H21 H 0.4283 0.3797 0.3466 0.093 Uiso 1 1 calc R

loop_
_atom_site_aniso_label
_atom_site_aniso_U_11
_atom_site_aniso_U_22
_atom_site_aniso_U_33
_atom_site_aniso_U_23
_atom_site_aniso_U_13
_atom_site_aniso_U_12
Fe1 0.03502(16) 0.04659(17) 0.04000(16) -0.00012(11) 0.01666(12) 0.00167(11)
B1 0.0459(12) 0.0444(12) 0.0464(12) -0.0024(10) 0.0177(10) 0.0130(10)
F1 0.0523(7) 0.0574(7) 0.0726(8) 0.0064(6) 0.0162(6) 0.0243(6)
F2 0.0719(8) 0.0720(8) 0.0488(7) -0.0131(6) 0.0271(6) 0.0094(7)
N1 0.0359(8) 0.0448(9) 0.0464(9) -0.0008(7) 0.0177(7) 0.0091(7)
N2 0.0460(9) 0.0370(8) 0.0400(8) -0.0003(6) 0.0107(7) 0.0084(7)
C1 0.0404(11) 0.0596(13) 0.0692(14) 0.0025(11) 0.0254(10) 0.0064(10)
C2 0.0428(11) 0.0515(12) 0.0757(15) 0.0013(11) 0.0169(11) -0.0035(9)
C3 0.0435(11) 0.0434(11) 0.0499(11) -0.0061(9) 0.0075(9) 0.0069(8)
C4 0.0355(9) 0.0418(10) 0.0369(9) -0.0012(8) 0.0105(7) 0.0099(8)
C5 0.0362(9) 0.0441(10) 0.0327(9) 0.0026(7) 0.0107(7) 0.0106(8)
C6 0.0392(10) 0.0433(10) 0.0390(10) 0.0035(8) 0.0126(8) 0.0075(8)
C7 0.0457(11) 0.0561(12) 0.0479(11) 0.0098(9) 0.0131(9) 0.0012(9)
C8 0.0630(14) 0.0490(12) 0.0547(13) 0.0097(10) 0.0058(10) -0.0103(10)
C9 0.0662(14) 0.0374(10) 0.0483(11) 0.0009(9) 0.0060(10) 0.0048(10)
C10 0.0405(10) 0.0482(11) 0.0391(10) 0.0013(8) 0.0150(8) 0.0067(8)
C11 0.0386(10) 0.0432(10) 0.0408(10) 0.0026(8) 0.0174(8) 0.0038(8)
C12 0.0384(9) 0.0390(9) 0.0451(10) 0.0003(8) 0.0210(8) 0.0019(8)
C13 0.0454(10) 0.0492(11) 0.0449(11) 0.0072(9) 0.0170(9) 0.0080(9)
C14 0.0506(12) 0.0496(12) 0.0697(15) 0.0093(10) 0.0245(11) 0.0165(10)
C15 0.0582(13) 0.0471(12) 0.0725(15) -0.0173(10) 0.0297(12) 0.0033(10)
C16 0.0415(10) 0.0507(12) 0.0584(12) -0.0132(10) 0.0187(9) -0.0043(9)
C17 0.0459(13) 0.103(2) 0.102(2) 0.0300(18) 0.0339(15) -0.0076(14)
C18 0.094(2) 0.107(2) 0.0610(16) 0.0105(15) 0.0489(16) -0.0092(18)
C19 0.0747(17) 0.090(2) 0.0628(16) 0.0333(15) 0.0040(13) -0.0151(15)
C20 0.0749(18) 0.0468(13) 0.104(2) 0.0159(13) 0.0372(16) -0.0021(12)
C21 0.0832(19) 0.0769(18) 0.0692(16) 0.0075(14) 0.0086(15) -0.0414(15)

loop_
_atom_type_symbol
_atom_type_description
_atom_type_scat_dispersion_real
_atom_type_scat_dispersion_imag
_atom_type_scat_source
C C 0.0033 0.0016 'International Tables Vol C Tables 4.2.6.8 and 6.1.1.4'
H H 0.0000 0.0000 'International Tables Vol C Tables 4.2.6.8 and 6.1.1.4'
N N 0.0061 0.0033 'International Tables Vol C Tables 4.2.6.8 and 6.1.1.4'
F F 0.0171 0.0103 'International Tables Vol C Tables 4.2.6.8 and 6.1.1.4'
B B 0.0013 0.0007 'International Tables Vol C Tables 4.2.6.8 and 6.1.1.4'
Fe Fe 0.3463 0.8444 'International Tables Vol C Tables 4.2.6.8 and 6.1.1.4'

loop_
_geom_angle_atom_site_label_1
_geom_angle_atom_site_label_2
_geom_angle_atom_site_label_3
_geom_angle
C13 Fe1 C20 122.27(10)
C13 Fe1 C19 158.03(11)
C20 Fe1 C19 40.15(12)
C13 Fe1 C12 41.42(8)
C20 Fe1 C12 108.72(9)
C19 Fe1 C12 122.46(10)
C13 Fe1 C21 107.19(10)
C20 Fe1 C21 40.46(11)
C19 Fe1 C21 67.90(11)
C12 Fe1 C21 124.80(10)
C13 Fe1 C18 159.72(11)
C20 Fe1 C18 67.36(12)
C19 Fe1 C18 40.21(12)
C12 Fe1 C18 157.63(11)
C21 Fe1 C18 67.56(12)
C13 Fe1 C17 123.36(11)
C20 Fe1 C17 67.81(12)
C19 Fe1 C17 67.75(12)
C12 Fe1 C17 161.11(11)
C21 Fe1 C17 40.50(12)
C18 Fe1 C17 39.98(12)
C13 Fe1 C14 40.87(8)
C20 Fe1 C14 157.50(12)
C19 Fe1 C14 160.21(12)
C12 Fe1 C14 68.71(8)
C21 Fe1 C14 121.36(11)
C18 Fe1 C14 123.64(11)
C17 Fe1 C14 106.97(11)
C13 Fe1 C16 69.34(9)
C20 Fe1 C16 125.48(10)
C19 Fe1 C16 108.36(10)
C12 Fe1 C16 41.13(8)
C21 Fe1 C16 162.08(11)
C18 Fe1 C16 121.74(11)
C17 Fe1 C16 156.08(12)
C14 Fe1 C16 68.25(9)
C13 Fe1 C15 68.61(9)
C20 Fe1 C15 161.46(12)
C19 Fe1 C15 124.66(12)
C12 Fe1 C15 68.47(8)
C21 Fe1 C15 156.23(12)
C18 Fe1 C15 107.82(11)
C17 Fe1 C15 120.89(11)
C14 Fe1 C15 40.22(9)
C16 Fe1 C15 40.40(8)
F2 B1 F1 109.02(16)
F2 B1 N1 111.14(17)
F1 B1 N1 109.89(18)
F2 B1 N2 110.79(18)
F1 B1 N2 109.96(17)
N1 B1 N2 106.00(14)
C1 N1 C4 106.96(16)
C1 N1 B1 127.39(16)
C4 N1 B1 125.59(16)
C9 N2 C6 107.11(17)
C9 N2 B1 127.15(17)
C6 N2 B1 125.73(16)
N1 C1 C2 110.61(17)
N1 C1 H1 124.7
C2 C1 H1 124.7
C3 C2 C1 106.89(19)
C3 C2 H2 126.6
C1 C2 H2 126.6
C2 C3 C4 107.37(17)
C2 C3 H3 126.3
C4 C3 H3 126.3
N1 C4 C3 108.16(16)
N1 C4 C5 120.09(17)
C3 C4 C5 131.25(16)
C6 C5 C4 120.92(16)
C6 C5 C10 119.30(17)
C4 C5 C10 119.58(17)
N2 C6 C5 120.40(16)
N2 C6 C7 108.26(17)
C5 C6 C7 131.29(17)
C8 C7 C6 107.07(19)
C8 C7 H7 126.5
C6 C7 H7 126.5
C7 C8 C9 107.11(19)
C7 C8 H8 126.4
C9 C8 H8 126.4
N2 C9 C8 110.45(19)
N2 C9 H9 124.8
C8 C9 H9 124.8
C11 C10 C5 174.4(2)
C10 C11 C12 176.4(2)
C11 C12 C16 127.26(18)
C11 C12 C13 124.96(17)
C16 C12 C13 107.78(16)
C11 C12 Fe1 127.14(14)
C16 C12 Fe1 69.97(10)
C13 C12 Fe1 69.07(10)
C14 C13 C12 107.29(18)
C14 C13 Fe1 70.29(12)
C12 C13 Fe1 69.51(10)
C14 C13 H13 126.4
C12 C13 H13 126.4
Fe1 C13 H13 125.4
C15 C14 C13 108.56(19)
C15 C14 Fe1 70.08(13)
C13 C14 Fe1 68.84(11)
C15 C14 H14 125.7
C13 C14 H14 125.7
Fe1 C14 H14 126.9
C14 C15 C16 108.80(18)
C14 C15 Fe1 69.69(12)
C16 C15 Fe1 69.64(12)
C14 C15 H15 125.6
C16 C15 H15 125.6
Fe1 C15 H15 126.6
C15 C16 C12 107.56(19)
C15 C16 Fe1 69.96(12)
C12 C16 Fe1 68.90(11)
C15 C16 H16 126.2
C12 C16 H16 126.2
Fe1 C16 H16 126.5
C18 C17 C21 107.7(3)
C18 C17 Fe1 69.94(14)
C21 C17 Fe1 69.65(13)
C18 C17 H17 126.1
C21 C17 H17 126.1
Fe1 C17 H17 125.9
C17 C18 C19 108.7(3)
C17 C18 Fe1 70.08(14)
C19 C18 Fe1 69.71(13)
C17 C18 H18 125.6
C19 C18 H18 125.6
Fe1 C18 H18 126.1
C20 C19 C18 107.7(2)
C20 C19 Fe1 69.87(14)
C18 C19 Fe1 70.07(15)
C20 C19 H19 126.1
C18 C19 H19 126.1
Fe1 C19 H19 125.5
C19 C20 C21 108.4(3)
C19 C20 Fe1 69.98(15)
C21 C20 Fe1 69.97(15)
C19 C20 H20 125.8
C21 C20 H20 125.8
Fe1 C20 H20 125.8
C20 C21 C17 107.4(3)
C20 C21 Fe1 69.58(14)
C17 C21 Fe1 69.85(15)
C20 C21 H21 126.3
C17 C21 H21 126.3
Fe1 C21 H21 125.9

loop_
_geom_bond_atom_site_label_1
_geom_bond_atom_site_label_2
_geom_bond_distance
Fe1 C13 2.0221(19)
Fe1 C20 2.026(2)
Fe1 C19 2.027(2)
Fe1 C12 2.0280(17)
Fe1 C21 2.031(2)
Fe1 C18 2.032(2)
Fe1 C17 2.034(2)
Fe1 C14 2.041(2)
Fe1 C16 2.042(2)
Fe1 C15 2.046(2)
B1 F2 1.379(3)
B1 F1 1.388(3)
B1 N1 1.541(3)
B1 N2 1.550(3)
N1 C1 1.341(3)
N1 C4 1.393(2)
N2 C9 1.338(3)
N2 C6 1.390(2)
C1 C2 1.389(3)
C1 H1 0.9500
C2 C3 1.376(3)
C2 H2 0.9500
C3 C4 1.399(3)
C3 H3 0.9500
C4 C5 1.403(3)
C5 C6 1.394(3)
C5 C10 1.429(2)
C6 C7 1.405(3)
C7 C8 1.373(3)
C7 H7 0.9500
C8 C9 1.393(3)
C8 H8 0.9500
C9 H9 0.9500
C10 C11 1.190(2)
C11 C12 1.426(2)
C12 C16 1.430(3)
C12 C13 1.432(3)
C13 C14 1.419(3)
C13 H13 0.9500
C14 C15 1.406(3)
C14 H14 0.9500
C15 C16 1.412(3)
C15 H15 0.9500
C16 H16 0.9500
C17 C18 1.390(4)
C17 C21 1.407(4)
C17 H17 0.9500
C18 C19 1.395(4)
C18 H18 0.9500
C19 C20 1.391(4)
C19 H19 0.9500
C20 C21 1.403(4)
C20 H20 0.9500
C21 H21 0.9500

loop_
_geom_torsion_atom_site_label_1
_geom_torsion_atom_site_label_2
_geom_torsion_atom_site_label_3
_geom_torsion_atom_site_label_4
_geom_torsion
F2 B1 N1 C1 49.3(3)
F1 B1 N1 C1 -71.5(3)
N2 B1 N1 C1 169.76(18)
F2 B1 N1 C4 -133.69(18)
F1 B1 N1 C4 105.6(2)
N2 B1 N1 C4 -13.2(3)
F2 B1 N2 C9 -50.8(3)
F1 B1 N2 C9 69.8(2)
N1 B1 N2 C9 -171.50(17)
F2 B1 N2 C6 130.84(18)
F1 B1 N2 C6 -108.6(2)
N1 B1 N2 C6 10.2(2)
C4 N1 C1 C2 -0.7(2)
B1 N1 C1 C2 176.73(19)
N1 C1 C2 C3 0.2(3)
C1 C2 C3 C4 0.4(2)
C1 N1 C4 C3 1.0(2)
B1 N1 C4 C3 -176.54(18)
C1 N1 C4 C5 -171.85(17)
B1 N1 C4 C5 10.6(3)
C2 C3 C4 N1 -0.9(2)
C2 C3 C4 C5 170.9(2)
N1 C4 C5 C6 -2.6(3)
C3 C4 C5 C6 -173.50(19)
N1 C4 C5 C10 172.20(16)
C3 C4 C5 C10 1.3(3)
C9 N2 C6 C5 176.91(17)
B1 N2 C6 C5 -4.5(3)
C9 N2 C6 C7 -0.7(2)
B1 N2 C6 C7 177.89(17)
C4 C5 C6 N2 -0.3(3)
C10 C5 C6 N2 -175.14(17)
C4 C5 C6 C7 176.66(19)
C10 C5 C6 C7 1.9(3)
N2 C6 C7 C8 0.4(2)
C5 C6 C7 C8 -176.9(2)
C6 C7 C8 C9 0.1(2)
C6 N2 C9 C8 0.8(2)
B1 N2 C9 C8 -177.77(18)
C7 C8 C9 N2 -0.6(2)
C6 C5 C10 C11 69(2)
C4 C5 C10 C11 -106(2)
C5 C10 C11 C12 39(5)
C10 C11 C12 C16 130(3)
C10 C11 C12 C13 -49(3)
C10 C11 C12 Fe1 -138(3)
C13 Fe1 C12 C11 118.7(2)
C20 Fe1 C12 C11 0.8(2)
C19 Fe1 C12 C11 -41.4(2)
C21 Fe1 C12 C11 42.8(2)
C18 Fe1 C12 C11 -75.1(3)
C17 Fe1 C12 C11 76.8(4)
C14 Fe1 C12 C11 157.0(2)
C16 Fe1 C12 C11 -122.2(2)
C15 Fe1 C12 C11 -159.7(2)
C13 Fe1 C12 C16 -119.17(17)
C20 Fe1 C12 C16 122.93(15)
C19 Fe1 C12 C16 80.73(16)
C21 Fe1 C12 C16 164.95(14)
C18 Fe1 C12 C16 47.1(3)
C17 Fe1 C12 C16 -161.0(3)
C14 Fe1 C12 C16 -80.88(13)
C15 Fe1 C12 C16 -37.54(13)
C20 Fe1 C12 C13 -117.90(14)
C19 Fe1 C12 C13 -160.10(15)
C21 Fe1 C12 C13 -75.88(16)
C18 Fe1 C12 C13 166.2(3)
C17 Fe1 C12 C13 -41.9(4)
C14 Fe1 C12 C13 38.29(12)
C16 Fe1 C12 C13 119.17(17)
C15 Fe1 C12 C13 81.63(13)
C11 C12 C13 C14 178.15(18)
C16 C12 C13 C14 -0.9(2)
Fe1 C12 C13 C14 -60.44(14)
C11 C12 C13 Fe1 -121.42(19)
C16 C12 C13 Fe1 59.49(13)
C20 Fe1 C13 C14 -160.07(15)
C19 Fe1 C13 C14 168.2(3)
C12 Fe1 C13 C14 118.09(18)
C21 Fe1 C13 C14 -118.37(16)
C18 Fe1 C13 C14 -46.8(4)
C17 Fe1 C13 C14 -76.90(18)
C16 Fe1 C13 C14 80.23(14)
C15 Fe1 C13 C14 36.82(13)
C20 Fe1 C13 C12 81.84(15)
C19 Fe1 C13 C12 50.1(3)
C21 Fe1 C13 C12 123.54(14)
C18 Fe1 C13 C12 -164.9(3)
C17 Fe1 C13 C12 165.01(14)
C14 Fe1 C13 C12 -118.09(18)
C16 Fe1 C13 C12 -37.86(11)
C15 Fe1 C13 C12 -81.28(13)
C12 C13 C14 C15 1.0(2)
Fe1 C13 C14 C15 -58.98(15)
C12 C13 C14 Fe1 59.94(13)
C13 Fe1 C14 C15 120.22(18)
C20 Fe1 C14 C15 169.1(2)
C19 Fe1 C14 C15 -46.8(3)
C12 Fe1 C14 C15 81.43(13)
C21 Fe1 C14 C15 -159.89(15)
C18 Fe1 C14 C15 -77.44(17)
C17 Fe1 C14 C15 -118.05(15)
C16 Fe1 C14 C15 37.07(12)
C20 Fe1 C14 C13 48.9(3)
C19 Fe1 C14 C13 -167.0(3)
C12 Fe1 C14 C13 -38.78(12)
C21 Fe1 C14 C13 79.89(17)
C18 Fe1 C14 C13 162.34(15)
C17 Fe1 C14 C13 121.73(16)
C16 Fe1 C14 C13 -83.15(13)
C15 Fe1 C14 C13 -120.22(18)
C13 C14 C15 C16 -0.6(3)
Fe1 C14 C15 C16 -58.82(15)
C13 C14 C15 Fe1 58.22(15)
C13 Fe1 C15 C14 -37.39(12)
C20 Fe1 C15 C14 -166.8(3)
C19 Fe1 C15 C14 162.55(14)
C12 Fe1 C15 C14 -82.06(13)
C21 Fe1 C15 C14 46.8(3)
C18 Fe1 C15 C14 121.39(15)
C17 Fe1 C15 C14 79.60(16)
C16 Fe1 C15 C14 -120.25(18)
C13 Fe1 C15 C16 82.86(13)
C20 Fe1 C15 C16 -46.6(4)
C19 Fe1 C15 C16 -77.20(17)
C12 Fe1 C15 C16 38.19(12)
C21 Fe1 C15 C16 167.0(2)
C18 Fe1 C15 C16 -118.36(15)
C17 Fe1 C15 C16 -160.15(15)
C14 Fe1 C15 C16 120.25(18)
C14 C15 C16 C12 0.0(2)
Fe1 C15 C16 C12 -58.85(14)
C14 C15 C16 Fe1 58.85(16)
C11 C12 C16 C15 -178.48(19)
C13 C12 C16 C15 0.6(2)
Fe1 C12 C16 C15 59.51(15)
C11 C12 C16 Fe1 122.0(2)
C13 C12 C16 Fe1 -58.92(13)
C13 Fe1 C16 C15 -80.89(14)
C20 Fe1 C16 C15 163.52(15)
C19 Fe1 C16 C15 122.31(16)
C12 Fe1 C16 C15 -119.01(18)
C21 Fe1 C16 C15 -162.9(3)
C18 Fe1 C16 C15 80.11(18)
C17 Fe1 C16 C15 45.9(3)
C14 Fe1 C16 C15 -36.91(13)
C13 Fe1 C16 C12 38.12(11)
C20 Fe1 C16 C12 -77.47(16)
C19 Fe1 C16 C12 -118.67(14)
C21 Fe1 C16 C12 -43.9(4)
C18 Fe1 C16 C12 -160.87(14)
C17 Fe1 C16 C12 165.0(2)
C14 Fe1 C16 C12 82.10(13)
C15 Fe1 C16 C12 119.01(18)
C13 Fe1 C17 C18 164.29(17)
C20 Fe1 C17 C18 -80.8(2)
C19 Fe1 C17 C18 -37.23(19)
C12 Fe1 C17 C18 -163.8(3)
C21 Fe1 C17 C18 -118.8(3)
C14 Fe1 C17 C18 122.50(19)
C16 Fe1 C17 C18 48.0(4)
C15 Fe1 C17 C18 80.9(2)
C13 Fe1 C17 C21 -76.93(19)
C20 Fe1 C17 C21 38.02(17)
C19 Fe1 C17 C21 81.55(19)
C12 Fe1 C17 C21 -45.0(4)
C18 Fe1 C17 C21 118.8(3)
C14 Fe1 C17 C21 -118.72(17)
C16 Fe1 C17 C21 166.8(2)
C15 Fe1 C17 C21 -160.33(16)
C21 C17 C18 C19 -0.4(3)
Fe1 C17 C18 C19 59.19(19)
C21 C17 C18 Fe1 -59.63(18)
C13 Fe1 C18 C17 -40.7(4)
C20 Fe1 C18 C17 82.0(2)
C19 Fe1 C18 C17 119.9(3)
C12 Fe1 C18 C17 166.3(2)
C21 Fe1 C18 C17 38.01(19)
C14 Fe1 C18 C17 -75.7(2)
C16 Fe1 C18 C17 -159.24(18)
C15 Fe1 C18 C17 -117.12(19)
C13 Fe1 C18 C19 -160.6(3)
C20 Fe1 C18 C19 -37.87(17)
C12 Fe1 C18 C19 46.4(4)
C21 Fe1 C18 C19 -81.8(2)
C17 Fe1 C18 C19 -119.9(3)
C14 Fe1 C18 C19 164.48(17)
C16 Fe1 C18 C19 80.9(2)
C15 Fe1 C18 C19 123.02(18)
C17 C18 C19 C20 0.6(3)
Fe1 C18 C19 C20 60.00(17)
C17 C18 C19 Fe1 -59.42(19)
C13 Fe1 C19 C20 43.5(3)
C12 Fe1 C19 C20 80.55(17)
C21 Fe1 C19 C20 -37.60(16)
C18 Fe1 C19 C20 -118.5(2)
C17 Fe1 C19 C20 -81.50(18)
C14 Fe1 C19 C20 -159.7(3)
C16 Fe1 C19 C20 123.70(15)
C15 Fe1 C19 C20 165.46(15)
C13 Fe1 C19 C18 162.1(2)
C20 Fe1 C19 C18 118.5(2)
C12 Fe1 C19 C18 -160.93(17)
C21 Fe1 C19 C18 80.9(2)
C17 Fe1 C19 C18 37.02(19)
C14 Fe1 C19 C18 -41.1(4)
C16 Fe1 C19 C18 -117.78(18)
C15 Fe1 C19 C18 -76.0(2)
C18 C19 C20 C21 -0.5(3)
Fe1 C19 C20 C21 59.63(17)
C18 C19 C20 Fe1 -60.13(18)
C13 Fe1 C20 C19 -162.25(15)
C12 Fe1 C20 C19 -118.51(16)
C21 Fe1 C20 C19 119.4(2)
C18 Fe1 C20 C19 37.93(17)
C17 Fe1 C20 C19 81.33(18)
C14 Fe1 C20 C19 162.1(2)
C16 Fe1 C20 C19 -75.82(18)
C15 Fe1 C20 C19 -40.5(4)
C13 Fe1 C20 C21 78.35(18)
C19 Fe1 C20 C21 -119.4(2)
C12 Fe1 C20 C21 122.10(17)
C18 Fe1 C20 C21 -81.47(19)
C17 Fe1 C20 C21 -38.06(17)
C14 Fe1 C20 C21 42.7(3)
C16 Fe1 C20 C21 164.78(16)
C15 Fe1 C20 C21 -159.9(3)
C19 C20 C21 C17 0.2(3)
Fe1 C20 C21 C17 59.87(17)
C19 C20 C21 Fe1 -59.63(17)
C18 C17 C21 C20 0.1(3)
Fe1 C17 C21 C20 -59.69(17)
C18 C17 C21 Fe1 59.81(19)
C13 Fe1 C21 C20 -119.91(16)
C19 Fe1 C21 C20 37.33(17)
C12 Fe1 C21 C20 -77.72(19)
C18 Fe1 C21 C20 80.94(19)
C17 Fe1 C21 C20 118.5(2)
C14 Fe1 C21 C20 -162.31(15)
C16 Fe1 C21 C20 -44.0(4)
C15 Fe1 C21 C20 164.3(2)
C13 Fe1 C21 C17 121.61(17)
C20 Fe1 C21 C17 -118.5(2)
C19 Fe1 C21 C17 -81.15(19)
C12 Fe1 C21 C17 163.80(16)
C18 Fe1 C21 C17 -37.54(17)
C14 Fe1 C21 C17 79.21(19)
C16 Fe1 C21 C17 -162.5(3)
C15 Fe1 C21 C17 45.8(3)
